data_4126452
loop_
_publ_author_name
'Garc\'ia-Morales, Cristina'
'Ranieri, Beatrice'
'Escofet, Imma'
'L\'opez-Suarez, Laura'
'Obradors, Carla'
'Konovalov, Andrey I.'
'Echavarren, Antonio M.'

_publ_section_title
;
 Enantioselective Synthesis of Cyclobutenes by Intermolecular [2+2]
 Cycloaddition with Non-C2 Symmetric Digold Catalysts.
;
_journal_name_full 'Journal of the American Chemical Society'
_journal_paper_doi 10.1021/jacs.7b07651
_journal_year 2017
_chemical_absolute_configuration ad
_chemical_formula_sum 'C19 H22 S'
_chemical_formula_weight 282.42
_chemical_name_systematic
;
 ?
;
_space_group_IT_number 4
_space_group_name_Hall 'P 2yb'
_symmetry_cell_setting monoclinic
_symmetry_space_group_name_Hall 'P 2yb'
_symmetry_space_group_name_H-M 'P 1 21 1'
_atom_sites_solution_hydrogens geom
_audit_creation_method SHELXL-2014
_cell_angle_alpha 90
_cell_angle_beta 98.970(3)
_cell_angle_gamma 90
_cell_formula_units_Z 2
_cell_length_a 8.3202(3)
_cell_length_b 6.0778(2)
_cell_length_c 16.2853(5)
_cell_measurement_reflns_used 11453
_cell_measurement_temperature 100(2)
_cell_measurement_theta_max 36.7810
_cell_measurement_theta_min 2.5060
_cell_volume 813.45(5)
_computing_cell_refinement 'CrystalClear-SM Expert 2.1 b29 (Rigaku, 2013)'
_computing_data_collection 'CrystalClear-SM Expert 2.1 b29 (Rigaku, 2013)'
_computing_data_reduction 'CrystalClear-SM Expert 2.1 b29 (Rigaku, 2013)'
_computing_molecular_graphics 'SHELXL-2014 (Sheldrick, 2014)'
_computing_publication_material 'SHELXL-2014 (Sheldrick, 2014)'
_computing_structure_refinement 'SHELXL-2014 (Sheldrick, 2014)'
_computing_structure_solution Sir2011
_diffrn_ambient_temperature 100(2)
_diffrn_detector_area_resol_mean 5.8140
_diffrn_detector_type 'PILATUS 200K'
_diffrn_measured_fraction_theta_full 0.999
_diffrn_measured_fraction_theta_max 0.984
_diffrn_measurement_device_type '1/4chi goniometer'
_diffrn_measurement_method
;
 Fullsphere data collection, phi and omega scans
;
_diffrn_measurement_specimen_support 'magnetic support with MicroMount'
_diffrn_radiation_monochromator 'Confocal Max Flux optic'
_diffrn_radiation_type MoK\a
_diffrn_radiation_wavelength 0.7107
_diffrn_reflns_av_R_equivalents 0.0455
_diffrn_reflns_av_unetI/netI 0.0436
_diffrn_reflns_Laue_measured_fraction_full 0.999
_diffrn_reflns_Laue_measured_fraction_max 0.984
_diffrn_reflns_limit_h_max 14
_diffrn_reflns_limit_h_min -14
_diffrn_reflns_limit_k_max 10
_diffrn_reflns_limit_k_min -10
_diffrn_reflns_limit_l_max 27
_diffrn_reflns_limit_l_min -27
_diffrn_reflns_number 34968
_diffrn_reflns_point_group_measured_fraction_full 1.000
_diffrn_reflns_point_group_measured_fraction_max 0.968
_diffrn_reflns_theta_full 25.242
_diffrn_reflns_theta_max 37.314
_diffrn_reflns_theta_min 2.478
_diffrn_source 'Microfocus rotating anode X-ray tube'
_diffrn_source_current 24
_diffrn_source_power 50
_diffrn_source_size '0.2 mm x 0.2 mm fine focus'
_diffrn_source_type 'Rigaku MicroMax-007HF'
_exptl_absorpt_coefficient_mu 0.188
_exptl_absorpt_correction_T_max 0.993
_exptl_absorpt_correction_T_min 0.764
_exptl_absorpt_correction_type multi-scan
_exptl_absorpt_process_details
; 
 CrystalClear-SM Expert 2.1 b29 (Rigaku, 2013)
;
_exptl_crystal_colour Colourless
_exptl_crystal_density_diffrn 1.153
_exptl_crystal_description Block
_exptl_crystal_F_000 304
_exptl_crystal_size_max 0.15
_exptl_crystal_size_mid 0.1
_exptl_crystal_size_min 0.04
_refine_diff_density_max 0.526
_refine_diff_density_min -0.516
_refine_diff_density_rms 0.058
_refine_ls_abs_structure_details
;
 Flack x determined using 2856 quotients [(I+)-(I-)]/[(I+)+(I-)]
 (Parsons, Flack and Wagner, Acta Cryst. B69 (2013) 249-259).
;
_refine_ls_abs_structure_Flack 0.01(2)
_refine_ls_extinction_method none
_refine_ls_goodness_of_fit_ref 1.037
_refine_ls_hydrogen_treatment constr
_refine_ls_matrix_type full
_refine_ls_number_parameters 185
_refine_ls_number_reflns 8189
_refine_ls_number_restraints 1
_refine_ls_restrained_S_all 1.037
_refine_ls_R_factor_all 0.0581
_refine_ls_R_factor_gt 0.0473
_refine_ls_shift/su_max 0.001
_refine_ls_shift/su_mean 0.000
_refine_ls_structure_factor_coef Fsqd
_refine_ls_weighting_details 'w=1/[\s^2^(Fo^2^)+(0.0666P)^2^+0.1513P] where P=(Fo^2^+2Fc^2^)/3'
_refine_ls_weighting_scheme calc
_refine_ls_wR_factor_gt 0.1222
_refine_ls_wR_factor_ref 0.1284
_reflns_Friedel_coverage 0.835
_reflns_Friedel_fraction_full 1.000
_reflns_Friedel_fraction_max 0.950
_reflns_number_gt 7014
_reflns_number_total 8189
_reflns_threshold_expression 'I > 2\s(I)'
_cod_data_source_file ja7b07651_si_007.cif
_cod_data_source_block CG-3-498-2a
_cod_depositor_comments
;
The following automatic conversions were performed:

'_symmetry_cell_setting' value 'Monoclinic' changed to 'monoclinic'
according to
/home/data/users/saulius/crontab/automatic-downloads/rss-feeds/ACS/lib/dictionaries/cif_core.dic
dictionary named 'cif_core.dic' version 2.4.2 from 2011-04-26.

'_exptl_absorpt_correction_type' value 'Multi-scan' changed to
'multi-scan' according to
/home/data/users/saulius/crontab/automatic-downloads/rss-feeds/ACS/lib/dictionaries/cif_core.dic
dictionary named 'cif_core.dic' version 2.4.2 from 2011-04-26.

Automatic conversion script
Id: cif_fix_values 4973 2017-02-22 13:04:09Z antanas 
;
_cod_original_sg_symbol_H-M P2(1)
_cod_database_code 4126452
_shelx_space_group_comment
;
The symmetry employed for this shelxl refinement is uniquely defined
by the following loop, which should always be used as a source of
symmetry information in preference to the above space-group names.
They are only intended as comments.
;
_shelx_estimated_absorpt_t_min 0.972
_shelx_estimated_absorpt_t_max 0.993
_shelxl_version_number 2014-3

loop_
_space_group_symop_operation_xyz
'x, y, z'
'-x, y+1/2, -z'

loop_
_atom_site_label
_atom_site_type_symbol
_atom_site_fract_x
_atom_site_fract_y
_atom_site_fract_z
_atom_site_U_iso_or_equiv
_atom_site_adp_type
_atom_site_occupancy
_atom_site_site_symmetry_order
_atom_site_calc_flag
_atom_site_refinement_flags_posn
_atom_site_refinement_flags_adp
C1 C 0.42655(18) 0.2017(2) 0.23542(9) 0.0166(2) Uani 1 1 d . .
C2 C 0.3968(2) 0.4000(3) 0.19284(11) 0.0201(3) Uani 1 1 d . .
H2 H 0.3026 0.4784 0.1974 0.024 Uiso 1 1 calc R U
C3 C 0.50547(19) 0.4833(3) 0.14360(10) 0.0195(3) Uani 1 1 d . .
H3 H 0.4827 0.6166 0.1163 0.023 Uiso 1 1 calc R U
C4 C 0.64780(18) 0.3706(2) 0.13445(9) 0.0162(2) Uani 1 1 d . .
C5 C 0.67758(19) 0.1719(3) 0.17816(10) 0.0198(3) Uani 1 1 d . .
H5 H 0.7720 0.0938 0.1740 0.024 Uiso 1 1 calc R U
C6 C 0.5698(2) 0.0889(3) 0.22748(11) 0.0207(3) Uani 1 1 d . .
H6 H 0.5932 -0.0433 0.2556 0.025 Uiso 1 1 calc R U
C7 C 0.77064(19) 0.4617(3) 0.08242(9) 0.0177(2) Uani 1 1 d . .
C8 C 0.6962(2) 0.6400(3) 0.02128(11) 0.0248(3) Uani 1 1 d . .
H8A H 0.6046 0.5802 -0.0150 0.037 Uiso 1 1 calc R U
H8B H 0.7762 0.6898 -0.0110 0.037 Uiso 1 1 calc R U
H8C H 0.6611 0.7616 0.0517 0.037 Uiso 1 1 calc R U
C9 C 0.9121(2) 0.5633(3) 0.14254(11) 0.0247(3) Uani 1 1 d . .
H9A H 0.8720 0.6821 0.1725 0.037 Uiso 1 1 calc R U
H9B H 0.9928 0.6181 0.1116 0.037 Uiso 1 1 calc R U
H9C H 0.9598 0.4532 0.1811 0.037 Uiso 1 1 calc R U
C10 C 0.8369(2) 0.2791(3) 0.03178(11) 0.0251(3) Uani 1 1 d . .
H10A H 0.8908 0.1700 0.0689 0.038 Uiso 1 1 calc R U
H10B H 0.9127 0.3410 -0.0006 0.038 Uiso 1 1 calc R U
H10C H 0.7485 0.2122 -0.0046 0.038 Uiso 1 1 calc R U
C11 C 0.30205(19) 0.1039(2) 0.28309(10) 0.0179(2) Uani 1 1 d . .
C12 C 0.1839(2) -0.0381(3) 0.22384(12) 0.0252(3) Uani 1 1 d . .
H12A H 0.1316 0.0510 0.1788 0.038 Uiso 1 1 calc R U
H12B H 0.1033 -0.0995 0.2534 0.038 Uiso 1 1 calc R U
H12C H 0.2429 -0.1549 0.2022 0.038 Uiso 1 1 calc R U
C13 C 0.3637(2) -0.0080(3) 0.36610(10) 0.0212(3) Uani 1 1 d . .
H13 H 0.4339 -0.1253 0.3811 0.025 Uiso 1 1 calc R U
C14 C 0.27848(19) 0.1264(3) 0.40963(10) 0.0193(2) Uani 1 1 d . .
C15 C 0.21092(19) 0.2657(3) 0.33574(9) 0.0207(3) Uani 1 1 d . .
H15A H 0.2518 0.4155 0.3381 0.025 Uiso 1 1 calc R U
H15B H 0.0933 0.2620 0.3218 0.025 Uiso 1 1 calc R U
C16 C 0.2463(2) 0.1374(3) 0.49481(10) 0.0203(3) Uani 1 1 d . .
C17 C 0.3116(2) -0.0081(3) 0.56058(11) 0.0257(3) Uani 1 1 d . .
H17 H 0.3844 -0.1209 0.5546 0.031 Uiso 1 1 calc R U
C18 C 0.2536(2) 0.0380(3) 0.63530(12) 0.0267(3) Uani 1 1 d . .
H18 H 0.2834 -0.0386 0.6848 0.032 Uiso 1 1 calc R U
C19 C 0.1420(2) 0.2896(3) 0.52053(11) 0.0243(3) Uani 1 1 d . .
H19 H 0.0891 0.3989 0.4866 0.029 Uiso 1 1 calc R U
S1 S 0.12174(6) 0.25281(9) 0.62275(3) 0.03083(12) Uani 1 1 d . .

loop_
_atom_site_aniso_label
_atom_site_aniso_U_11
_atom_site_aniso_U_22
_atom_site_aniso_U_33
_atom_site_aniso_U_23
_atom_site_aniso_U_13
_atom_site_aniso_U_12
C1 0.0163(6) 0.0132(5) 0.0204(6) 0.0005(4) 0.0032(4) 0.0004(4)
C2 0.0181(6) 0.0153(6) 0.0276(7) 0.0038(5) 0.0060(5) 0.0034(5)
C3 0.0195(6) 0.0143(6) 0.0252(7) 0.0042(5) 0.0044(5) 0.0027(5)
C4 0.0167(6) 0.0132(5) 0.0184(6) -0.0003(4) 0.0016(4) -0.0005(4)
C5 0.0187(6) 0.0146(6) 0.0271(7) 0.0026(5) 0.0063(5) 0.0037(5)
C6 0.0219(7) 0.0145(6) 0.0263(7) 0.0042(5) 0.0060(5) 0.0034(5)
C7 0.0177(6) 0.0168(6) 0.0185(6) -0.0001(5) 0.0025(4) -0.0013(5)
C8 0.0254(7) 0.0244(7) 0.0253(7) 0.0076(6) 0.0058(6) -0.0001(6)
C9 0.0227(7) 0.0262(8) 0.0246(7) 0.0003(6) 0.0019(6) -0.0084(6)
C10 0.0273(7) 0.0246(8) 0.0251(7) -0.0024(6) 0.0094(6) -0.0004(6)
C11 0.0184(6) 0.0136(6) 0.0219(6) 0.0005(5) 0.0043(5) 0.0001(5)
C12 0.0253(8) 0.0230(7) 0.0276(7) -0.0033(6) 0.0055(6) -0.0073(6)
C13 0.0214(7) 0.0182(6) 0.0243(7) 0.0040(5) 0.0049(5) 0.0004(5)
C14 0.0192(6) 0.0172(6) 0.0212(6) 0.0022(5) 0.0028(5) 0.0001(5)
C15 0.0224(6) 0.0182(6) 0.0221(6) 0.0014(5) 0.0057(5) 0.0021(6)
C16 0.0199(6) 0.0205(7) 0.0204(6) 0.0012(5) 0.0027(5) -0.0016(5)
C17 0.0240(7) 0.0276(8) 0.0250(7) 0.0049(6) 0.0023(6) 0.0031(6)
C18 0.0239(7) 0.0301(8) 0.0245(7) 0.0063(6) -0.0010(6) -0.0003(6)
C19 0.0268(7) 0.0243(8) 0.0221(6) -0.0003(5) 0.0043(5) 0.0028(6)
S1 0.0336(2) 0.0356(2) 0.02381(18) -0.00342(18) 0.00622(15) 0.0007(2)

loop_
_atom_type_symbol
_atom_type_description
_atom_type_scat_dispersion_real
_atom_type_scat_dispersion_imag
_atom_type_scat_source
C C 0.0033 0.0016 'International Tables Vol C Tables 4.2.6.8 and 6.1.1.4'
H H 0.0000 0.0000 'International Tables Vol C Tables 4.2.6.8 and 6.1.1.4'
S S 0.1246 0.1234 'International Tables Vol C Tables 4.2.6.8 and 6.1.1.4'

loop_
_geom_angle_atom_site_label_1
_geom_angle_atom_site_label_2
_geom_angle_atom_site_label_3
_geom_angle
C2 C1 C6 117.76(14)
C2 C1 C11 120.91(13)
C6 C1 C11 121.17(13)
C1 C2 C3 121.32(14)
C2 C3 C4 121.37(14)
C3 C4 C5 116.95(14)
C3 C4 C7 122.22(13)
C5 C4 C7 120.78(14)
C6 C5 C4 121.80(14)
C5 C6 C1 120.79(14)
C4 C7 C10 111.29(13)
C4 C7 C8 112.19(13)
C10 C7 C8 107.71(13)
C4 C7 C9 107.69(12)
C10 C7 C9 109.22(14)
C8 C7 C9 108.69(14)
C1 C11 C13 117.87(13)
C1 C11 C12 108.79(13)
C13 C11 C12 113.57(13)
C1 C11 C15 117.47(13)
C13 C11 C15 85.41(12)
C12 C11 C15 112.27(13)
C14 C13 C11 93.64(13)
C13 C14 C16 135.81(15)
C13 C14 C15 94.69(13)
C16 C14 C15 129.37(14)
C14 C15 C11 86.13(12)
C19 C16 C17 111.81(15)
C19 C16 C14 122.64(15)
C17 C16 C14 125.52(16)
C18 C17 C16 112.56(17)
C17 C18 S1 110.60(14)
C16 C19 S1 111.71(13)
C18 S1 C19 93.30(9)

loop_
_geom_bond_atom_site_label_1
_geom_bond_atom_site_label_2
_geom_bond_distance
C1 C2 1.393(2)
C1 C6 1.399(2)
C1 C11 1.510(2)
C2 C3 1.394(2)
C3 C4 1.396(2)
C4 C5 1.404(2)
C4 C7 1.529(2)
C5 C6 1.388(2)
C7 C10 1.535(2)
C7 C8 1.536(2)
C7 C9 1.538(2)
C11 C13 1.529(2)
C11 C12 1.532(2)
C11 C15 1.575(2)
C13 C14 1.352(2)
C14 C16 1.455(2)
C14 C15 1.507(2)
C16 C19 1.377(2)
C16 C17 1.429(2)
C17 C18 1.405(3)
C18 S1 1.697(2)
C19 S1 1.7137(18)

loop_
_geom_torsion_atom_site_label_1
_geom_torsion_atom_site_label_2
_geom_torsion_atom_site_label_3
_geom_torsion_atom_site_label_4
_geom_torsion
C6 C1 C2 C3 0.3(2)
C11 C1 C2 C3 -175.12(15)
C1 C2 C3 C4 0.5(3)
C2 C3 C4 C5 -1.0(2)
C2 C3 C4 C7 -178.50(15)
C3 C4 C5 C6 0.8(2)
C7 C4 C5 C6 178.32(15)
C4 C5 C6 C1 0.0(3)
C2 C1 C6 C5 -0.5(2)
C11 C1 C6 C5 174.89(15)
C3 C4 C7 C10 -139.55(15)
C5 C4 C7 C10 43.07(19)
C3 C4 C7 C8 -18.8(2)
C5 C4 C7 C8 163.84(15)
C3 C4 C7 C9 100.78(17)
C5 C4 C7 C9 -76.60(18)
C2 C1 C11 C13 -141.57(16)
C6 C1 C11 C13 43.2(2)
C2 C1 C11 C12 87.31(18)
C6 C1 C11 C12 -87.95(18)
C2 C1 C11 C15 -41.6(2)
C6 C1 C11 C15 143.14(15)
C1 C11 C13 C14 121.40(15)
C12 C11 C13 C14 -109.68(15)
C15 C11 C13 C14 2.64(13)
C11 C13 C14 C16 173.26(19)
C11 C13 C14 C15 -2.76(14)
C13 C14 C15 C11 2.68(13)
C16 C14 C15 C11 -173.73(17)
C1 C11 C15 C14 -121.50(14)
C13 C11 C15 C14 -2.37(12)
C12 C11 C15 C14 111.25(14)
C13 C14 C16 C19 -175.14(19)
C15 C14 C16 C19 -0.3(3)
C13 C14 C16 C17 2.6(3)
C15 C14 C16 C17 177.42(17)
C19 C16 C17 C18 0.2(2)
C14 C16 C17 C18 -177.67(17)
C16 C17 C18 S1 0.6(2)
C17 C16 C19 S1 -0.9(2)
C14 C16 C19 S1 177.06(13)
C17 C18 S1 C19 -0.92(16)
C16 C19 S1 C18 1.07(15)
